data_7701948
loop_
_publ_author_name
'Geoghegan, Blaise L.'
'Phonsri, Wasinee'
'Horton, Peter N.'
'Orton, James B.'
'Coles, Simon J.'
'Murray, Keith S.'
'Cragg, Peter J.'
'Dymond, Marcus K.'
'Gass, Ian A.'

_publ_section_title
;
 Hysteretic thermal spin-crossover in heteroleptic Fe(ii) complexes using
 alkyl chain substituted 2,2&#x2032;-dipyridylamine ligands
;
_journal_name_full 'Dalton Transactions'
_journal_paper_doi 10.1039/C9DT03412A
_journal_year 2019
_chemical_formula_moiety 'C42 H54 Fe N8 O2 S2'
_chemical_formula_sum 'C42 H54 Fe N8 O2 S2'
_chemical_formula_weight 822.90
_space_group_crystal_system monoclinic
_space_group_IT_number 14
_space_group_name_Hall '-P 2ybc'
_space_group_name_H-M_alt 'P 1 21/c 1'
_atom_sites_solution_hydrogens geom
_atom_sites_solution_primary direct
_audit_block_doi 10.5517/ccdc.csd.cc23clmq
_audit_creation_date 2019-10-31
_audit_creation_method
;
Olex2 1.2
(compiled 2018.05.29 svn.r3508 for OlexSys, GUI svn.r5506)
;
_audit_update_record
;
2019-11-07 deposited with the CCDC.	2019-11-11 downloaded from the CCDC.
;
_cell_angle_alpha 90
_cell_angle_beta 115.073(3)
_cell_angle_gamma 90
_cell_formula_units_Z 2
_cell_length_a 15.9053(5)
_cell_length_b 8.2351(2)
_cell_length_c 17.5640(4)
_cell_measurement_reflns_used 8718
_cell_measurement_temperature 85(2)
_cell_measurement_theta_max 31.7250
_cell_measurement_theta_min 2.5790
_cell_volume 2083.78(11)
_computing_cell_refinement 'CrysAlisPro 1.171.40.47a (Rigaku OD, 2019)'
_computing_data_collection 'CrysAlisPro 1.171.40.47a (Rigaku OD, 2019)'
_computing_data_reduction 'CrysAlisPro 1.171.40.47a (Rigaku OD, 2019)'
_computing_molecular_graphics 'Olex2 (Dolomanov et al., 2009)'
_computing_publication_material 'Olex2 (Dolomanov et al., 2009)'
_computing_structure_refinement 'ShelXL (Sheldrick, 2015)'
_computing_structure_solution 'ShelXS (Sheldrick, 2008)'
_diffrn_ambient_temperature 85.0
_diffrn_detector_area_resol_mean 10.0000
_diffrn_measured_fraction_theta_full 0.999
_diffrn_measured_fraction_theta_max 0.999
_diffrn_measurement_details
;
List of Runs (angles in degrees, time in seconds):

  # Type    Start    End  Width  t~exp~   \w     \q     \k     \f   Frames
#--------------------------------------------------------------------------
  1  \w    -38.00  -8.00   0.50    5.00    --   -7.80  57.00  90.00   60
  2  \w     16.00  53.00   0.50    5.00    --   -7.80  57.00  90.00   74
  3  \w    -93.00  52.00   0.50    5.00    --   -7.80   0.00 150.00  290
  4  \w     43.00  71.00   0.50    5.00    --   -7.80  60.00 -30.00   56
;
_diffrn_measurement_device 'four-circle diffractometer'
_diffrn_measurement_device_type 'XtaLAB AFC12 (RCD3): Kappa single'
_diffrn_measurement_method '\w scans'
_diffrn_orient_matrix_type 'CrysAlisPro convention (1999,Acta A55,543-557)'
_diffrn_orient_matrix_UB_11 0.0488223000
_diffrn_orient_matrix_UB_12 -0.0004969000
_diffrn_orient_matrix_UB_13 0.0240040000
_diffrn_orient_matrix_UB_21 -0.0018769000
_diffrn_orient_matrix_UB_22 0.0813835000
_diffrn_orient_matrix_UB_23 0.0125131000
_diffrn_orient_matrix_UB_31 -0.0061472000
_diffrn_orient_matrix_UB_32 -0.0283005000
_diffrn_orient_matrix_UB_33 0.0354044000
_diffrn_radiation_monochromator mirror
_diffrn_radiation_type MoK\a
_diffrn_radiation_wavelength 0.71073
_diffrn_reflns_av_R_equivalents 0.0202
_diffrn_reflns_av_unetI/netI 0.0218
_diffrn_reflns_Laue_measured_fraction_full 0.999
_diffrn_reflns_Laue_measured_fraction_max 0.999
_diffrn_reflns_limit_h_max 20
_diffrn_reflns_limit_h_min -20
_diffrn_reflns_limit_k_max 10
_diffrn_reflns_limit_k_min -8
_diffrn_reflns_limit_l_max 22
_diffrn_reflns_limit_l_min -20
_diffrn_reflns_number 14865
_diffrn_reflns_point_group_measured_fraction_full 0.999
_diffrn_reflns_point_group_measured_fraction_max 0.999
_diffrn_reflns_theta_full 27.482
_diffrn_reflns_theta_max 27.482
_diffrn_reflns_theta_min 2.561
_diffrn_source 'Rotating-anode X-ray tube'
_diffrn_source_type 'Rigaku (Mo) X-ray Source'
_exptl_absorpt_coefficient_mu 0.508
_exptl_absorpt_correction_T_max 1.000
_exptl_absorpt_correction_T_min 0.778
_exptl_absorpt_correction_type gaussian
_exptl_absorpt_process_details
;
CrysAlisPro 1.171.40.47a (Rigaku Oxford Diffraction, 2019)
Numerical absorption correction based on gaussian integration over
			a multifaceted crystal model
Empirical absorption correction using spherical harmonics,
 implemented in SCALE3 ABSPACK scaling algorithm.
;
_exptl_crystal_colour yellow
_exptl_crystal_density_diffrn 1.312
_exptl_crystal_description 'cut lath'
_exptl_crystal_F_000 872
_exptl_crystal_size_max 0.125
_exptl_crystal_size_mid 0.08
_exptl_crystal_size_min 0.04
_refine_diff_density_max 0.369
_refine_diff_density_min -0.473
_refine_diff_density_rms 0.049
_refine_ls_extinction_method none
_refine_ls_goodness_of_fit_ref 1.046
_refine_ls_hydrogen_treatment constr
_refine_ls_matrix_type full
_refine_ls_number_parameters 251
_refine_ls_number_reflns 4789
_refine_ls_number_restraints 0
_refine_ls_restrained_S_all 1.046
_refine_ls_R_factor_all 0.0327
_refine_ls_R_factor_gt 0.0278
_refine_ls_shift/su_max 0.001
_refine_ls_shift/su_mean 0.000
_refine_ls_structure_factor_coef Fsqd
_refine_ls_weighting_details 'w=1/[\s^2^(Fo^2^)+(0.0324P)^2^+1.0748P] where P=(Fo^2^+2Fc^2^)/3'
_refine_ls_weighting_scheme calc
_refine_ls_wR_factor_gt 0.0683
_refine_ls_wR_factor_ref 0.0702
_reflns_Friedel_coverage 0.000
_reflns_number_gt 4300
_reflns_number_total 4789
_reflns_threshold_expression 'I > 2\s(I)'
_cod_data_source_file c9dt03412a2.cif
_cod_data_source_block 1C1085Kr
_cod_database_code 7701948
_shelx_shelxl_version_number 2016/6
_chemical_oxdiff_formula 'C84 H108 N16 O4 S4 Fe2 '
_chemical_oxdiff_usercomment BGP901_85K
_shelx_space_group_comment
;
The symmetry employed for this shelxl refinement is uniquely defined
by the following loop, which should always be used as a source of
symmetry information in preference to the above space-group names.
They are only intended as comments.
;
_shelx_estimated_absorpt_t_max 0.980
_shelx_estimated_absorpt_t_min 0.939
_olex2_refinement_description
;
1. Fixed Uiso
 At 1.2 times of:
  All C(H) groups, All C(H,H) groups
 At 1.5 times of:
  All C(H,H,H) groups
2.a Secondary CH2 refined with riding coordinates:
 C12(H12A,H12B), C13(H13A,H13B), C14(H14A,H14B), C15(H15A,H15B), C16(H16A,
 H16B), C17(H17A,H17B), C18(H18A,H18B), C19(H19A,H19B)
2.b Aromatic/amide H refined with riding coordinates:
 C1(H1), C2(H2), C3(H3), C4(H4), C7(H7), C8(H8), C9(H9), C10(H10)
2.c Idealised Me refined as rotating group:
 C20(H20A,H20B,H20C)
;
_olex2_submission_special_instructions 'No special instructions were received'

loop_
_space_group_symop_operation_xyz
'x, y, z'
'-x, y+1/2, -z+1/2'
'-x, -y, -z'
'x, -y-1/2, z-1/2'

loop_
_atom_site_label
_atom_site_type_symbol
_atom_site_fract_x
_atom_site_fract_y
_atom_site_fract_z
_atom_site_U_iso_or_equiv
_atom_site_adp_type
_atom_site_occupancy
_atom_site_site_symmetry_order
_atom_site_calc_flag
_atom_site_refinement_flags_posn
_atom_site_refinement_flags_adp
_atom_site_refinement_flags_occupancy
Fe1 Fe 0.000000 0.500000 0.500000 0.00809(7) Uani 1 2 d S T P
S1 S -0.27748(2) 0.30699(4) 0.28973(2) 0.01642(8) Uani 1 1 d . . .
O1 O -0.09938(7) 0.63644(12) 0.21942(6) 0.0196(2) Uani 1 1 d . . .
N1 N 0.07339(7) 0.58688(12) 0.44082(6) 0.0106(2) Uani 1 1 d . . .
N2 N -0.05856(7) 0.71694(12) 0.48418(6) 0.0098(2) Uani 1 1 d . . .
N3 N -0.10035(7) 0.42163(13) 0.39544(6) 0.0118(2) Uani 1 1 d . . .
N4 N -0.05713(7) 0.73615(13) 0.35047(6) 0.0108(2) Uani 1 1 d . . .
C1 C 0.16497(8) 0.55163(16) 0.46881(8) 0.0132(2) Uani 1 1 d . . .
H1 H 0.193573 0.486312 0.517695 0.016 Uiso 1 1 calc R . .
C2 C 0.21830(9) 0.60636(16) 0.42947(8) 0.0171(3) Uani 1 1 d . . .
H2 H 0.282201 0.578643 0.450928 0.020 Uiso 1 1 calc R . .
C3 C 0.17770(9) 0.70248(17) 0.35810(9) 0.0183(3) Uani 1 1 d . . .
H3 H 0.212756 0.739242 0.329113 0.022 Uiso 1 1 calc R . .
C4 C 0.08529(9) 0.74336(16) 0.33026(8) 0.0153(3) Uani 1 1 d . . .
H4 H 0.055687 0.810171 0.282099 0.018 Uiso 1 1 calc R . .
C5 C 0.03613(8) 0.68504(15) 0.37396(7) 0.0113(2) Uani 1 1 d . . .
C6 C -0.07877(8) 0.80580(15) 0.41435(7) 0.0098(2) Uani 1 1 d . . .
C7 C -0.11567(8) 0.96131(15) 0.40441(7) 0.0115(2) Uani 1 1 d . . .
H7 H -0.124634 1.023894 0.356133 0.014 Uiso 1 1 calc R . .
C8 C -0.13922(8) 1.02379(15) 0.46610(8) 0.0126(2) Uani 1 1 d . . .
H8 H -0.168410 1.126840 0.459127 0.015 Uiso 1 1 calc R . .
C9 C -0.11932(8) 0.93285(15) 0.53819(7) 0.0124(2) Uani 1 1 d . . .
H9 H -0.134783 0.972463 0.581445 0.015 Uiso 1 1 calc R . .
C10 C -0.07677(8) 0.78413(15) 0.54600(7) 0.0112(2) Uani 1 1 d . . .
H10 H -0.059381 0.725954 0.597145 0.013 Uiso 1 1 calc R . .
C11 C -0.12328(9) 0.70223(15) 0.26891(7) 0.0134(2) Uani 1 1 d . . .
C12 C -0.22258(9) 0.74881(17) 0.24764(8) 0.0156(3) Uani 1 1 d . . .
H12A H -0.226521 0.868138 0.252143 0.019 Uiso 1 1 calc R . .
H12B H -0.241748 0.698573 0.289017 0.019 Uiso 1 1 calc R . .
C13 C -0.28927(9) 0.69533(17) 0.15939(8) 0.0174(3) Uani 1 1 d . . .
H13A H -0.284873 0.576168 0.154553 0.021 Uiso 1 1 calc R . .
H13B H -0.270790 0.746825 0.117854 0.021 Uiso 1 1 calc R . .
C14 C -0.38971(9) 0.74114(18) 0.13906(8) 0.0198(3) Uani 1 1 d . . .
H14A H -0.430496 0.696995 0.083046 0.024 Uiso 1 1 calc R . .
H14B H -0.407694 0.689033 0.180766 0.024 Uiso 1 1 calc R . .
C15 C -0.40642(9) 0.92330(18) 0.13911(9) 0.0197(3) Uani 1 1 d . . .
H15A H -0.387082 0.975545 0.098315 0.024 Uiso 1 1 calc R . .
H15B H -0.366496 0.966909 0.195504 0.024 Uiso 1 1 calc R . .
C16 C -0.50687(9) 0.97041(19) 0.11715(9) 0.0212(3) Uani 1 1 d . . .
H16A H -0.546382 0.937478 0.058533 0.025 Uiso 1 1 calc R . .
H16B H -0.528584 0.910966 0.154456 0.025 Uiso 1 1 calc R . .
C17 C -0.51780(9) 1.15178(19) 0.12629(9) 0.0240(3) Uani 1 1 d . . .
H17A H -0.499728 1.210009 0.086191 0.029 Uiso 1 1 calc R . .
H17B H -0.474396 1.185316 0.183719 0.029 Uiso 1 1 calc R . .
C18 C -0.61590(10) 1.2041(2) 0.11092(9) 0.0251(3) Uani 1 1 d . . .
H18A H -0.658225 1.182547 0.051438 0.030 Uiso 1 1 calc R . .
H18B H -0.636883 1.137039 0.146361 0.030 Uiso 1 1 calc R . .
C19 C -0.62342(11) 1.3827(2) 0.12987(9) 0.0298(4) Uani 1 1 d . . .
H19A H -0.683537 1.400408 0.132804 0.036 Uiso 1 1 calc R . .
H19B H -0.573490 1.408596 0.185803 0.036 Uiso 1 1 calc R . .
C20 C -0.61652(12) 1.4990(2) 0.06563(11) 0.0317(4) Uani 1 1 d . . .
H20A H -0.665957 1.475057 0.010015 0.048 Uiso 1 1 calc GR . .
H20B H -0.556004 1.486160 0.064086 0.048 Uiso 1 1 calc GR . .
H20C H -0.623138 1.610862 0.081346 0.048 Uiso 1 1 calc GR . .
C21 C -0.17345(8) 0.37387(15) 0.35039(7) 0.0115(2) Uani 1 1 d . . .

loop_
_atom_site_aniso_label
_atom_site_aniso_U_11
_atom_site_aniso_U_22
_atom_site_aniso_U_33
_atom_site_aniso_U_23
_atom_site_aniso_U_13
_atom_site_aniso_U_12
Fe1 0.00914(12) 0.00768(12) 0.00777(11) 0.00059(9) 0.00388(9) 0.00065(9)
S1 0.01268(15) 0.02032(17) 0.01424(15) -0.00227(12) 0.00375(12) -0.00311(12)
O1 0.0224(5) 0.0250(5) 0.0126(4) -0.0037(4) 0.0086(4) 0.0023(4)
N1 0.0119(5) 0.0091(5) 0.0109(5) -0.0018(4) 0.0051(4) -0.0001(4)
N2 0.0098(5) 0.0099(5) 0.0097(5) -0.0009(4) 0.0043(4) -0.0014(4)
N3 0.0139(5) 0.0103(5) 0.0121(5) 0.0026(4) 0.0064(4) 0.0021(4)
N4 0.0131(5) 0.0111(5) 0.0094(5) 0.0003(4) 0.0059(4) 0.0018(4)
C1 0.0133(6) 0.0120(6) 0.0146(6) -0.0023(5) 0.0062(5) 0.0008(5)
C2 0.0143(6) 0.0166(6) 0.0237(6) -0.0020(5) 0.0112(5) 0.0010(5)
C3 0.0211(7) 0.0181(6) 0.0225(7) -0.0018(5) 0.0158(5) -0.0027(5)
C4 0.0217(6) 0.0124(6) 0.0147(6) 0.0001(5) 0.0106(5) -0.0001(5)
C5 0.0137(6) 0.0099(5) 0.0113(5) -0.0027(4) 0.0064(4) -0.0007(4)
C6 0.0096(5) 0.0113(6) 0.0086(5) -0.0018(4) 0.0041(4) -0.0017(4)
C7 0.0125(6) 0.0114(6) 0.0100(5) 0.0010(4) 0.0043(4) -0.0006(4)
C8 0.0127(6) 0.0097(6) 0.0144(6) -0.0012(4) 0.0047(5) 0.0005(4)
C9 0.0136(6) 0.0127(6) 0.0119(5) -0.0033(5) 0.0063(5) -0.0015(5)
C10 0.0121(6) 0.0120(6) 0.0097(5) -0.0009(4) 0.0048(4) -0.0019(5)
C11 0.0179(6) 0.0118(6) 0.0100(5) 0.0017(5) 0.0055(5) 0.0001(5)
C12 0.0164(6) 0.0175(6) 0.0109(6) -0.0011(5) 0.0038(5) 0.0018(5)
C13 0.0191(6) 0.0175(6) 0.0121(6) -0.0015(5) 0.0033(5) -0.0003(5)
C14 0.0170(6) 0.0233(7) 0.0150(6) -0.0006(5) 0.0029(5) -0.0042(5)
C15 0.0144(6) 0.0235(7) 0.0200(6) 0.0033(6) 0.0061(5) -0.0001(5)
C16 0.0140(6) 0.0294(8) 0.0171(6) 0.0032(6) 0.0037(5) -0.0006(6)
C17 0.0145(6) 0.0295(8) 0.0266(7) 0.0005(6) 0.0074(6) 0.0005(6)
C18 0.0151(6) 0.0362(9) 0.0241(7) 0.0062(6) 0.0083(6) 0.0024(6)
C19 0.0218(7) 0.0451(10) 0.0203(7) -0.0032(7) 0.0068(6) 0.0100(7)
C20 0.0275(8) 0.0267(8) 0.0423(9) -0.0096(7) 0.0161(7) -0.0041(7)
C21 0.0170(6) 0.0093(5) 0.0105(5) 0.0013(4) 0.0079(5) 0.0026(5)

loop_
_atom_type_symbol
_atom_type_description
_atom_type_scat_dispersion_real
_atom_type_scat_dispersion_imag
_atom_type_scat_source
C C 0.0033 0.0016 'International Tables Vol C Tables 4.2.6.8 and 6.1.1.4'
H H 0.0000 0.0000 'International Tables Vol C Tables 4.2.6.8 and 6.1.1.4'
Fe Fe 0.3463 0.8444 'International Tables Vol C Tables 4.2.6.8 and 6.1.1.4'
N N 0.0061 0.0033 'International Tables Vol C Tables 4.2.6.8 and 6.1.1.4'
O O 0.0106 0.0060 'International Tables Vol C Tables 4.2.6.8 and 6.1.1.4'
S S 0.1246 0.1234 'International Tables Vol C Tables 4.2.6.8 and 6.1.1.4'

loop_
_citation_id
_citation_doi
_citation_year
1 10.26434/chemrxiv.9641990.v1 2019

loop_
_exptl_crystal_face_index_h
_exptl_crystal_face_index_k
_exptl_crystal_face_index_l
_exptl_crystal_face_perp_dist
-1 0 0 0.0200
1 0 0 0.0200
0 1 1 0.0550
0 -1 -1 0.0550
1 1 -2 0.0400
-1 -1 2 0.0400
1 0 -2 0.0450
-1 0 2 0.0450

loop_
_geom_angle_atom_site_label_1
_geom_angle_atom_site_label_2
_geom_angle_atom_site_label_3
_geom_angle
_geom_angle_site_symmetry_1
_geom_angle_site_symmetry_3
N1 Fe1 N1 180.0 3_566 .
N2 Fe1 N1 87.00(4) . .
N2 Fe1 N1 93.01(4) . 3_566
N2 Fe1 N1 86.99(4) 3_566 3_566
N2 Fe1 N1 93.00(4) 3_566 .
N2 Fe1 N2 180.0 . 3_566
N3 Fe1 N1 93.08(4) 3_566 3_566
N3 Fe1 N1 86.92(4) 3_566 .
N3 Fe1 N1 86.92(4) . 3_566
N3 Fe1 N1 93.08(4) . .
N3 Fe1 N2 88.99(4) 3_566 .
N3 Fe1 N2 91.01(4) 3_566 3_566
N3 Fe1 N2 91.01(4) . .
N3 Fe1 N2 88.99(4) . 3_566
N3 Fe1 N3 180.00(8) . 3_566
C1 N1 Fe1 120.65(8) . .
C5 N1 Fe1 122.27(8) . .
C5 N1 C1 117.06(10) . .
C6 N2 Fe1 122.38(8) . .
C6 N2 C10 117.32(10) . .
C10 N2 Fe1 120.25(8) . .
C21 N3 Fe1 158.40(9) . .
C5 N4 C6 117.38(9) . .
C11 N4 C5 118.44(10) . .
C11 N4 C6 123.92(10) . .
N1 C1 H1 118.6 . .
N1 C1 C2 122.90(12) . .
C2 C1 H1 118.6 . .
C1 C2 H2 120.3 . .
C1 C2 C3 119.32(12) . .
C3 C2 H2 120.3 . .
C2 C3 H3 120.8 . .
C4 C3 C2 118.49(12) . .
C4 C3 H3 120.8 . .
C3 C4 H4 120.6 . .
C3 C4 C5 118.89(12) . .
C5 C4 H4 120.6 . .
N1 C5 N4 116.86(10) . .
N1 C5 C4 123.24(11) . .
C4 C5 N4 119.83(11) . .
N2 C6 N4 117.03(11) . .
N2 C6 C7 122.78(11) . .
C7 C6 N4 120.14(10) . .
C6 C7 H7 120.5 . .
C8 C7 C6 118.93(11) . .
C8 C7 H7 120.5 . .
C7 C8 H8 120.7 . .
C7 C8 C9 118.69(11) . .
C9 C8 H8 120.7 . .
C8 C9 H9 120.6 . .
C10 C9 C8 118.90(11) . .
C10 C9 H9 120.6 . .
N2 C10 C9 123.10(11) . .
N2 C10 H10 118.5 . .
C9 C10 H10 118.5 . .
O1 C11 N4 119.61(11) . .
O1 C11 C12 123.24(11) . .
N4 C11 C12 117.14(10) . .
C11 C12 H12A 109.1 . .
C11 C12 H12B 109.1 . .
C11 C12 C13 112.45(11) . .
H12A C12 H12B 107.8 . .
C13 C12 H12A 109.1 . .
C13 C12 H12B 109.1 . .
C12 C13 H13A 109.2 . .
C12 C13 H13B 109.2 . .
C12 C13 C14 111.94(11) . .
H13A C13 H13B 107.9 . .
C14 C13 H13A 109.2 . .
C14 C13 H13B 109.2 . .
C13 C14 H14A 108.7 . .
C13 C14 H14B 108.7 . .
H14A C14 H14B 107.6 . .
C15 C14 C13 114.08(11) . .
C15 C14 H14A 108.7 . .
C15 C14 H14B 108.7 . .
C14 C15 H15A 108.6 . .
C14 C15 H15B 108.6 . .
C14 C15 C16 114.48(12) . .
H15A C15 H15B 107.6 . .
C16 C15 H15A 108.6 . .
C16 C15 H15B 108.6 . .
C15 C16 H16A 109.2 . .
C15 C16 H16B 109.2 . .
H16A C16 H16B 107.9 . .
C17 C16 C15 112.17(12) . .
C17 C16 H16A 109.2 . .
C17 C16 H16B 109.2 . .
C16 C17 H17A 108.7 . .
C16 C17 H17B 108.7 . .
C16 C17 C18 114.35(12) . .
H17A C17 H17B 107.6 . .
C18 C17 H17A 108.7 . .
C18 C17 H17B 108.7 . .
C17 C18 H18A 108.8 . .
C17 C18 H18B 108.8 . .
H18A C18 H18B 107.7 . .
C19 C18 C17 113.72(13) . .
C19 C18 H18A 108.8 . .
C19 C18 H18B 108.8 . .
C18 C19 H19A 108.7 . .
C18 C19 H19B 108.7 . .
H19A C19 H19B 107.6 . .
C20 C19 C18 114.16(13) . .
C20 C19 H19A 108.7 . .
C20 C19 H19B 108.7 . .
C19 C20 H20A 109.5 . .
C19 C20 H20B 109.5 . .
C19 C20 H20C 109.5 . .
H20A C20 H20B 109.5 . .
H20A C20 H20C 109.5 . .
H20B C20 H20C 109.5 . .
N3 C21 S1 177.96(11) . .

loop_
_geom_bond_atom_site_label_1
_geom_bond_atom_site_label_2
_geom_bond_distance
_geom_bond_site_symmetry_2
Fe1 N1 1.9957(10) .
Fe1 N1 1.9957(10) 3_566
Fe1 N2 1.9792(10) 3_566
Fe1 N2 1.9791(10) .
Fe1 N3 1.9627(10) .
Fe1 N3 1.9627(10) 3_566
S1 C21 1.6377(13) .
O1 C11 1.2140(16) .
N1 C1 1.3568(16) .
N1 C5 1.3394(16) .
N2 C6 1.3450(15) .
N2 C10 1.3549(15) .
N3 C21 1.1631(16) .
N4 C5 1.4244(16) .
N4 C6 1.4260(15) .
N4 C11 1.3999(15) .
C1 H1 0.9500 .
C1 C2 1.3772(17) .
C2 H2 0.9500 .
C2 C3 1.3888(19) .
C3 H3 0.9500 .
C3 C4 1.3798(19) .
C4 H4 0.9500 .
C4 C5 1.3927(17) .
C6 C7 1.3886(17) .
C7 H7 0.9500 .
C7 C8 1.3867(17) .
C8 H8 0.9500 .
C8 C9 1.3873(17) .
C9 H9 0.9500 .
C9 C10 1.3777(17) .
C10 H10 0.9500 .
C11 C12 1.5103(18) .
C12 H12A 0.9900 .
C12 H12B 0.9900 .
C12 C13 1.5258(17) .
C13 H13A 0.9900 .
C13 H13B 0.9900 .
C13 C14 1.5292(19) .
C14 H14A 0.9900 .
C14 H14B 0.9900 .
C14 C15 1.524(2) .
C15 H15A 0.9900 .
C15 H15B 0.9900 .
C15 C16 1.5262(18) .
C16 H16A 0.9900 .
C16 H16B 0.9900 .
C16 C17 1.520(2) .
C17 H17A 0.9900 .
C17 H17B 0.9900 .
C17 C18 1.5285(19) .
C18 H18A 0.9900 .
C18 H18B 0.9900 .
C18 C19 1.523(2) .
C19 H19A 0.9900 .
C19 H19B 0.9900 .
C19 C20 1.519(2) .
C20 H20A 0.9800 .
C20 H20B 0.9800 .
C20 H20C 0.9800 .

loop_
_geom_torsion_atom_site_label_1
_geom_torsion_atom_site_label_2
_geom_torsion_atom_site_label_3
_geom_torsion_atom_site_label_4
_geom_torsion
Fe1 N1 C1 C2 178.93(10)
Fe1 N1 C5 N4 4.92(15)
Fe1 N1 C5 C4 -178.12(9)
Fe1 N2 C6 N4 0.73(15)
Fe1 N2 C6 C7 -176.77(9)
Fe1 N2 C10 C9 -178.45(9)
O1 C11 C12 C13 3.25(18)
N1 C1 C2 C3 0.2(2)
N2 C6 C7 C8 -4.91(18)
N4 C6 C7 C8 177.68(11)
N4 C11 C12 C13 -175.94(11)
C1 N1 C5 N4 -173.26(10)
C1 N1 C5 C4 3.69(18)
C1 C2 C3 C4 1.6(2)
C2 C3 C4 C5 -0.87(19)
C3 C4 C5 N1 -1.89(19)
C3 C4 C5 N4 174.98(11)
C5 N1 C1 C2 -2.85(18)
C5 N4 C6 N2 -55.22(15)
C5 N4 C6 C7 122.34(12)
C5 N4 C11 O1 -2.87(18)
C5 N4 C11 C12 176.35(11)
C6 N2 C10 C9 3.87(17)
C6 N4 C5 N1 51.76(15)
C6 N4 C5 C4 -125.30(12)
C6 N4 C11 O1 -176.87(12)
C6 N4 C11 C12 2.35(17)
C6 C7 C8 C9 4.24(18)
C7 C8 C9 C10 0.14(18)
C8 C9 C10 N2 -4.38(18)
C10 N2 C6 N4 178.36(10)
C10 N2 C6 C7 0.87(17)
C11 N4 C5 N1 -122.63(12)
C11 N4 C5 C4 60.30(16)
C11 N4 C6 N2 118.84(13)
C11 N4 C6 C7 -63.60(16)
C11 C12 C13 C14 179.23(11)
C12 C13 C14 C15 62.51(15)
C13 C14 C15 C16 178.82(11)
C14 C15 C16 C17 174.53(12)
C15 C16 C17 C18 -175.99(12)
C16 C17 C18 C19 173.48(12)
C17 C18 C19 C20 72.92(17)

loop_
_exptl_oxdiff_crystal_face_indexfrac_h
_exptl_oxdiff_crystal_face_indexfrac_k
_exptl_oxdiff_crystal_face_indexfrac_l
_exptl_oxdiff_crystal_face_x
_exptl_oxdiff_crystal_face_y
_exptl_oxdiff_crystal_face_z
-1.0001 -0.0000 0.0003 -0.0488 0.0019 0.0062
1.0001 0.0000 -0.0003 0.0488 -0.0019 -0.0062
-0.0021 0.9995 1.0002 0.0234 0.0939 0.0071
0.0021 -0.9995 -1.0002 -0.0234 -0.0939 -0.0071
0.9970 0.9998 -1.9981 0.0002 0.0545 -0.1052
-0.9970 -0.9998 1.9981 -0.0002 -0.0545 0.1052
0.9994 0.0002 -1.9989 0.0008 -0.0269 -0.0769
-0.9994 -0.0002 1.9989 -0.0008 0.0269 0.0769
